data_7060009
loop_
_publ_author_name
'Zhang, Baoyue'
'Ying, Jun'
'Zhang, Xinyue'
'Wang, Chen'
'Tian, Aixiang'

_publ_section_title
;
 Five Keggin-based compounds modified by bis- and mono-[1,3,4]triazole
 ligands: characterization, and selective photocatalytic and
 electrochemical properties
;
_journal_issue 41
_journal_name_full 'New Journal of Chemistry'
_journal_page_first 18074
_journal_page_last 18083
_journal_paper_doi 10.1039/D0NJ03485A
_journal_volume 44
_journal_year 2020
_chemical_formula_moiety 'Mo12 O40 P, C20 H25 Cu N8, H2 O'
_chemical_formula_sum 'C20 H27 Cu Mo12 N8 O41 P'
_chemical_formula_weight 2281.28
_space_group_crystal_system monoclinic
_space_group_IT_number 14
_space_group_name_Hall '-P 2ybc'
_space_group_name_H-M_alt 'P 1 21/c 1'
_atom_sites_solution_hydrogens mixed
_atom_sites_solution_primary dual
_audit_creation_date 2020-08-25
_audit_creation_method
;
Olex2 1.3
(compiled 2020.06.28 svn.raecde09e for OlexSys, GUI svn.r6132)
;
_audit_update_record
;
2020-09-06 deposited with the CCDC.	2020-09-11 downloaded from the CCDC.
;
_cell_angle_alpha 90
_cell_angle_beta 109.3380(10)
_cell_angle_gamma 90
_cell_formula_units_Z 4
_cell_length_a 15.9377(9)
_cell_length_b 15.5396(8)
_cell_length_c 21.5233(12)
_cell_measurement_reflns_used 9836
_cell_measurement_temperature 296.15
_cell_measurement_theta_max 28.343
_cell_measurement_theta_min 2.336
_cell_volume 5029.8(5)
_computing_cell_refinement 'SAINT V8.18C (?, 2016)'
_computing_data_reduction 'SAINT V8.18C (?, 2016)'
_computing_molecular_graphics 'Olex2 1.3 (Dolomanov et al., 2009)'
_computing_publication_material 'Olex2 1.3 (Dolomanov et al., 2009)'
_computing_structure_refinement 'SHELXL 2018/3 (Sheldrick, 2015)'
_computing_structure_solution 'SHELXT 2014/5 (Sheldrick, 2014)'
_diffrn_ambient_temperature 296.15
_diffrn_measured_fraction_theta_full 0.999
_diffrn_measured_fraction_theta_max 0.998
_diffrn_measurement_device_type CCD
_diffrn_radiation_type MoK\a
_diffrn_radiation_wavelength 0.71073
_diffrn_reflns_av_R_equivalents 0.0287
_diffrn_reflns_av_unetI/netI 0.0291
_diffrn_reflns_Laue_measured_fraction_full 0.999
_diffrn_reflns_Laue_measured_fraction_max 0.998
_diffrn_reflns_limit_h_max 21
_diffrn_reflns_limit_h_min -16
_diffrn_reflns_limit_k_max 20
_diffrn_reflns_limit_k_min -15
_diffrn_reflns_limit_l_max 28
_diffrn_reflns_limit_l_min -28
_diffrn_reflns_number 35829
_diffrn_reflns_point_group_measured_fraction_full 0.999
_diffrn_reflns_point_group_measured_fraction_max 0.998
_diffrn_reflns_theta_full 25.242
_diffrn_reflns_theta_max 28.359
_diffrn_reflns_theta_min 1.354
_exptl_absorpt_coefficient_mu 3.446
_exptl_absorpt_correction_T_max 0.7457
_exptl_absorpt_correction_T_min 0.4357
_exptl_absorpt_correction_type multi-scan
_exptl_crystal_colour colourless
_exptl_crystal_colour_primary colourless
_exptl_crystal_density_diffrn 3.013
_exptl_crystal_description block
_exptl_crystal_F_000 4316
_refine_diff_density_max 0.698
_refine_diff_density_min -1.110
_refine_diff_density_rms 0.168
_refine_ls_extinction_method none
_refine_ls_goodness_of_fit_ref 1.153
_refine_ls_hydrogen_treatment constr
_refine_ls_matrix_type full
_refine_ls_number_parameters 771
_refine_ls_number_reflns 12562
_refine_ls_number_restraints 38
_refine_ls_restrained_S_all 1.152
_refine_ls_R_factor_all 0.0379
_refine_ls_R_factor_gt 0.0299
_refine_ls_shift/su_max 0.005
_refine_ls_shift/su_mean 0.000
_refine_ls_structure_factor_coef Fsqd
_refine_ls_weighting_details 'w=1/[\s^2^(Fo^2^)+(0.0196P)^2^+15.4553P] where P=(Fo^2^+2Fc^2^)/3'
_refine_ls_weighting_scheme calc
_refine_ls_wR_factor_gt 0.0646
_refine_ls_wR_factor_ref 0.0689
_reflns_Friedel_coverage 0.000
_reflns_number_gt 10978
_reflns_number_total 12562
_reflns_threshold_expression 'I > 2\s(I)'
_cod_data_source_file d0nj03485a2.cif
_cod_data_source_block 4
_cod_depositor_comments 'Adding full bibliography for 7060005--7060009.cif.'
_cod_database_code 7060009
_shelx_shelxl_version_number 2018/3
_shelx_space_group_comment
;
The symmetry employed for this shelxl refinement is uniquely defined
by the following loop, which should always be used as a source of
symmetry information in preference to the above space-group names.
They are only intended as comments.
;
_olex2_refinement_description
;
1. Fixed Uiso
 At 1.2 times of:
  All C(H) groups, All C(H,H) groups, All N(H,H,H) groups
 At 1.5 times of:
  All O(H,H) groups
2. Restrained distances
 H1WB-O34_$1
 2.4 with sigma of 0.02
 H1WA-O14_$2
 2.3 with sigma of 0.02
3. Uiso/Uaniso restraints and constraints
O17 \\sim O17A \\sim O22 \\sim O22A: within 2A with sigma of 0.01 and sigma for
terminal atoms of 0.02 within 2A
Uanis(O17) \\sim Ueq, Uanis(O17A) \\sim Ueq, Uanis(O22) \\sim Ueq, Uanis(O22A)
\\sim Ueq: with sigma of 0.001 and sigma for terminal atoms of 0.002
4. Others
 Fixed Sof: O17(0.5) O17A(0.5) O22(0.5) O22A(0.5) H1A(0.83333) H1B(0.83333)
 H1C(0.83333) H8A(0.83333) H8B(0.83333) H8C(0.83333)
5.a Free rotating group:
 O1W(H1WA,H1WB)
5.b Secondary CH2 refined with riding coordinates:
 C0AA(H0AA,H0AB), C1AA(H1AA,H1AB), C13(H13A,H13B), C20(H20A,H20B)
5.c Aromatic/amide H refined with riding coordinates:
 C3(H3), C4(H4), C5(H5), C6(H6), C9(H9), C10(H10), C11(H11), C12(H12),
 C15(H15), C16(H16), C17(H17), C18(H18)
5.d Idealised Me refined as rotating group:
 N1(H1A,H1B,H1C), N8(H8A,H8B,H8C)
;
_olex2_submission_special_instructions 'No special instructions were received'

loop_
_space_group_symop_operation_xyz
'x, y, z'
'-x, y+1/2, -z+1/2'
'-x, -y, -z'
'x, -y-1/2, z-1/2'

loop_
_atom_site_label
_atom_site_type_symbol
_atom_site_fract_x
_atom_site_fract_y
_atom_site_fract_z
_atom_site_U_iso_or_equiv
_atom_site_adp_type
_atom_site_occupancy
_atom_site_site_symmetry_order
_atom_site_calc_flag
_atom_site_refinement_flags_posn
_atom_site_refinement_flags_adp
_atom_site_refinement_flags_occupancy
_atom_site_disorder_assembly
_atom_site_disorder_group
Mo0A Mo 0.83929(2) 1.11279(2) 0.87237(2) 0.01742(7) Uani 1 1 d . . . . .
Mo1 Mo 0.68084(2) 1.14416(2) 1.09562(2) 0.01907(7) Uani 1 1 d . . . . .
Mo2 Mo 0.77853(2) 1.01716(2) 1.00977(2) 0.01856(7) Uani 1 1 d . . . . .
Mo4 Mo 0.57670(2) 1.11188(2) 0.93118(2) 0.01894(7) Uani 1 1 d . . . . .
Mo5 Mo 0.65144(2) 1.23458(2) 0.81057(2) 0.01828(7) Uani 1 1 d . . . . .
Mo6 Mo 0.56189(2) 1.35075(2) 0.92650(2) 0.01960(7) Uani 1 1 d . . . . .
Mo7 Mo 0.69634(2) 1.38152(2) 1.08549(2) 0.01945(7) Uani 1 1 d . . . . .
Mo8 Mo 0.75188(2) 1.46955(2) 0.95964(2) 0.01766(7) Uani 1 1 d . . . . .
Mo9 Mo 0.90206(2) 1.25165(2) 1.15160(2) 0.01850(7) Uani 1 1 d . . . . .
Mo10 Mo 0.98491(2) 1.14749(2) 1.04412(2) 0.01709(7) Uani 1 1 d . . . . .
Mo11 Mo 0.97054(2) 1.36703(2) 1.04198(2) 0.01700(7) Uani 1 1 d . . . . .
Mo12 Mo 0.85588(2) 1.33080(2) 0.86361(2) 0.01675(7) Uani 1 1 d . . . . .
P1 P 0.77088(6) 1.24310(6) 0.98282(4) 0.01135(17) Uani 1 1 d . . . . .
O0AA O 1.0545(2) 1.4370(2) 1.05588(15) 0.0290(7) Uani 1 1 d . . . . .
O1 O 0.5770(2) 1.2249(2) 0.73460(14) 0.0276(7) Uani 1 1 d . . . . .
O3 O 0.6066(2) 1.14509(18) 0.85966(13) 0.0225(6) Uani 1 1 d . . . . .
O4 O 0.73515(19) 1.30875(18) 0.79820(13) 0.0207(6) Uani 1 1 d . . . . .
O5 O 0.59937(19) 1.31154(18) 0.85057(13) 0.0226(6) Uani 1 1 d . . . . .
O6 O 0.4580(2) 1.3851(2) 0.88691(16) 0.0319(7) Uani 1 1 d . . . . .
O7 O 0.63027(19) 1.45549(17) 0.91865(14) 0.0219(6) Uani 1 1 d . . . . .
O8 O 0.54655(19) 1.23523(18) 0.93795(14) 0.0216(6) Uani 1 1 d . . . . .
O9 O 0.57980(19) 1.38294(18) 1.01226(14) 0.0231(6) Uani 1 1 d . . . . .
O10 O 0.6649(2) 1.4271(2) 1.14490(16) 0.0342(8) Uani 1 1 d . . . . .
O11 O 0.7265(2) 1.47500(17) 1.04421(14) 0.0229(6) Uani 1 1 d . . . . .
O12 O 0.66158(19) 1.25960(18) 1.09099(14) 0.0220(6) Uani 1 1 d . . . . .
O13 O 0.80990(19) 1.34359(17) 1.12861(13) 0.0212(6) Uani 1 1 d . . . . .
O14 O 0.9463(2) 1.2608(2) 1.23373(14) 0.0317(7) Uani 1 1 d . . . . .
O15 O 0.8097(2) 1.17692(18) 1.13981(14) 0.0228(6) Uani 1 1 d . . . . .
O16 O 0.97346(19) 1.34258(17) 1.12680(13) 0.0205(6) Uani 1 1 d . . . . .
O17 O 1.0719(9) 1.0799(8) 1.0607(6) 0.021(2) Uani 0.5 1 d . U P A 1
O17A O 1.0777(9) 1.0889(8) 1.0707(6) 0.024(3) Uani 0.5 1 d . U P A 2
O18 O 0.97999(19) 1.17244(18) 1.13431(13) 0.0204(6) Uani 1 1 d . . . . .
O19 O 1.03413(18) 1.25499(17) 1.04585(13) 0.0198(5) Uani 1 1 d . . . . .
O20 O 0.88881(19) 1.06333(18) 1.04572(13) 0.0214(6) Uani 1 1 d . . . . .
O21 O 0.93898(19) 1.13482(17) 0.95445(13) 0.0203(6) Uani 1 1 d . . . . .
O22 O 0.8910(7) 1.0439(8) 0.8367(6) 0.022(2) Uani 0.5 1 d . U P B 1
O22A O 0.8753(7) 1.0371(8) 0.8305(6) 0.023(3) Uani 0.5 1 d . U P B 2
O23 O 0.79134(19) 1.04809(17) 0.92298(13) 0.0195(6) Uani 1 1 d . . . . .
O24 O 0.88634(19) 1.22259(17) 0.84643(13) 0.0206(6) Uani 1 1 d . . . . .
O25 O 0.7331(2) 1.13869(18) 0.80771(13) 0.0215(6) Uani 1 1 d . . . . .
O26 O 0.8929(2) 1.39490(19) 0.81435(14) 0.0255(6) Uani 1 1 d . . . . .
O27 O 0.93828(18) 1.34335(17) 0.94510(13) 0.0194(5) Uani 1 1 d . . . . .
O28 O 0.78519(19) 1.41786(17) 0.89437(13) 0.0199(6) Uani 1 1 d . . . . .
O29 O 0.87148(18) 1.43556(17) 1.01894(13) 0.0192(5) Uani 1 1 d . . . . .
O30 O 0.7629(2) 1.57398(18) 0.94692(16) 0.0298(7) Uani 1 1 d . . . . .
O31 O 0.58387(19) 1.11303(18) 1.02621(14) 0.0224(6) Uani 1 1 d . . . . .
O32 O 0.6528(2) 1.11324(19) 1.16091(15) 0.0284(7) Uani 1 1 d . . . . .
O33 O 0.7391(2) 1.03541(17) 1.08038(14) 0.0226(6) Uani 1 1 d . . . . .
O34 O 0.7968(2) 0.91047(18) 1.01396(16) 0.0295(7) Uani 1 1 d . . . . .
O35 O 0.64952(19) 1.01599(17) 0.95288(14) 0.0223(6) Uani 1 1 d . . . . .
O36 O 0.4747(2) 1.0692(2) 0.89814(16) 0.0302(7) Uani 1 1 d . . . . .
O37 O 0.71868(18) 1.32459(16) 0.98647(12) 0.0163(5) Uani 1 1 d . . . . .
O38 O 0.77723(17) 1.23483(16) 0.91348(12) 0.0143(5) Uani 1 1 d . . . . .
O39 O 0.86457(17) 1.24868(16) 1.03306(12) 0.0145(5) Uani 1 1 d . . . . .
O40 O 0.72356(18) 1.16405(16) 0.99778(12) 0.0160(5) Uani 1 1 d . . . . .
Cu1 Cu 0.48006(5) 1.10509(4) 0.65083(3) 0.03848(15) Uani 1 1 d . . . . .
N1 N -0.0140(3) 1.0364(2) 0.22933(18) 0.0301(8) Uani 1 1 d . . . . .
H1A H -0.039402 0.991630 0.204444 0.036 Uiso 0.8333 1 calc R U P . .
H1B H 0.013081 1.069029 0.207707 0.036 Uiso 0.8333 1 calc R U P . .
H1C H -0.055391 1.067347 0.238555 0.036 Uiso 0.8333 1 calc R U P . .
N2 N 0.3666(2) 1.2470(2) 0.48841(17) 0.0257(8) Uani 1 1 d . . . . .
N3 N 0.4461(3) 1.2715(3) 0.59121(19) 0.0348(9) Uani 1 1 d . . . . .
N4 N 0.4347(3) 1.1838(2) 0.58123(18) 0.0289(8) Uani 1 1 d . . . . .
N5 N 0.5206(3) 1.0245(2) 0.72008(18) 0.0292(8) Uani 1 1 d . . . . .
N6 N 0.4668(3) 0.9869(3) 0.7518(2) 0.0356(9) Uani 1 1 d . . . . .
N7 N 0.6031(3) 0.9403(2) 0.79688(17) 0.0256(8) Uani 1 1 d . . . . .
N8 N 0.7135(3) 0.4956(2) 0.76825(19) 0.0357(9) Uani 1 1 d . . . . .
H8A H 0.721774 0.444667 0.752234 0.043 Uiso 0.8333 1 calc R U P . .
H8B H 0.656728 0.500770 0.765496 0.043 Uiso 0.8333 1 calc R U P . .
H8C H 0.747921 0.499523 0.810193 0.043 Uiso 0.8333 1 calc R U P . .
C0AA C 0.0529(3) 1.0050(3) 0.2921(2) 0.0317(10) Uani 1 1 d . . . . .
H0AA H 0.084942 0.956453 0.282554 0.038 Uiso 1 1 calc R U . . .
H0AB H 0.022181 0.985213 0.321541 0.038 Uiso 1 1 calc R U . . .
C1AA C 0.3159(3) 1.2649(3) 0.4185(2) 0.0338(11) Uani 1 1 d . . . . .
H1AA H 0.356808 1.267737 0.393814 0.041 Uiso 1 1 calc R U . . .
H1AB H 0.287282 1.320571 0.415343 0.041 Uiso 1 1 calc R U . . .
C2 C 0.1182(3) 1.0740(3) 0.3259(2) 0.0295(9) Uani 1 1 d . . . . .
C3 C 0.1878(4) 1.0935(4) 0.3028(2) 0.0394(12) Uani 1 1 d . . . . .
H3 H 0.192202 1.064960 0.265983 0.047 Uiso 1 1 calc R U . . .
C4 C 0.1144(3) 1.1175(3) 0.3817(2) 0.0337(10) Uani 1 1 d . . . . .
H4 H 0.069301 1.104751 0.398752 0.040 Uiso 1 1 calc R U . . .
C5 C 0.2499(3) 1.1542(3) 0.3334(2) 0.0377(11) Uani 1 1 d . . . . .
H5 H 0.295673 1.166397 0.316972 0.045 Uiso 1 1 calc R U . . .
C6 C 0.1767(3) 1.1789(3) 0.4115(2) 0.0337(10) Uani 1 1 d . . . . .
H6 H 0.172570 1.208308 0.447995 0.040 Uiso 1 1 calc R U . . .
C7 C 0.2459(3) 1.1975(3) 0.3879(2) 0.0295(9) Uani 1 1 d . . . . .
C9 C 0.4053(3) 1.3071(3) 0.5347(2) 0.0327(10) Uani 1 1 d . . . . .
H9 H 0.402980 1.366115 0.527010 0.039 Uiso 1 1 calc R U . . .
C10 C 0.3880(3) 1.1711(3) 0.5192(2) 0.0281(9) Uani 1 1 d . . . . .
H10 H 0.372178 1.117525 0.499539 0.034 Uiso 1 1 calc R U . . .
C11 C 0.6008(3) 0.9952(3) 0.7474(2) 0.0270(9) Uani 1 1 d . . . . .
H11 H 0.649498 1.009834 0.734897 0.032 Uiso 1 1 calc R U . . .
C12 C 0.5191(3) 0.9373(3) 0.7971(2) 0.0332(10) Uani 1 1 d . . . . .
H12 H 0.500423 0.903998 0.825999 0.040 Uiso 1 1 calc R U . . .
C13 C 0.6804(3) 0.8918(3) 0.8386(2) 0.0295(9) Uani 1 1 d . . . . .
H13A H 0.673665 0.882005 0.881208 0.035 Uiso 1 1 calc R U . . .
H13B H 0.733601 0.926084 0.845537 0.035 Uiso 1 1 calc R U . . .
C14 C 0.6920(3) 0.8063(3) 0.8092(2) 0.0263(9) Uani 1 1 d . . . . .
C15 C 0.6215(3) 0.7623(3) 0.7650(2) 0.0278(9) Uani 1 1 d . . . . .
H15 H 0.564335 0.785078 0.752449 0.033 Uiso 1 1 calc R U . . .
C16 C 0.7759(4) 0.7719(4) 0.8272(3) 0.0493(15) Uani 1 1 d . . . . .
H16 H 0.823077 0.800768 0.857387 0.059 Uiso 1 1 calc R U . . .
C17 C 0.7905(4) 0.6949(4) 0.8009(3) 0.0527(16) Uani 1 1 d . . . . .
H17 H 0.847820 0.672428 0.813238 0.063 Uiso 1 1 calc R U . . .
C18 C 0.6366(3) 0.6849(3) 0.7399(2) 0.0323(10) Uani 1 1 d . . . . .
H18 H 0.589044 0.654786 0.711135 0.039 Uiso 1 1 calc R U . . .
C19 C 0.7220(3) 0.6508(3) 0.7568(2) 0.0314(10) Uani 1 1 d . . . . .
C20 C 0.7368(4) 0.5653(3) 0.7295(3) 0.0398(12) Uani 1 1 d . . . . .
H20A H 0.699971 0.560932 0.683601 0.048 Uiso 1 1 calc R U . . .
H20B H 0.798526 0.559919 0.732179 0.048 Uiso 1 1 calc R U . . .
O1W O 0.9226(4) 0.6212(3) 0.6662(3) 0.0734(15) Uani 1 1 d G . . . .
H1WA H 0.954823 0.665962 0.676952 0.110 Uiso 1 1 d DG U . . .
H1WB H 0.897130 0.625971 0.624834 0.110 Uiso 1 1 d DG U . . .

loop_
_atom_site_aniso_label
_atom_site_aniso_U_11
_atom_site_aniso_U_22
_atom_site_aniso_U_33
_atom_site_aniso_U_23
_atom_site_aniso_U_13
_atom_site_aniso_U_12
Mo0A 0.02099(17) 0.01735(15) 0.01724(15) -0.00115(12) 0.01081(13) 0.00278(12)
Mo1 0.02184(17) 0.02154(16) 0.01858(15) 0.00268(12) 0.01306(13) -0.00212(13)
Mo2 0.02178(17) 0.01373(14) 0.02232(16) 0.00219(12) 0.01019(13) 0.00013(12)
Mo4 0.01626(16) 0.02001(15) 0.02107(16) 0.00062(12) 0.00691(13) -0.00384(12)
Mo5 0.01664(16) 0.02280(16) 0.01444(14) 0.00169(12) 0.00386(12) -0.00003(13)
Mo6 0.01298(15) 0.02119(16) 0.02567(17) 0.00219(13) 0.00780(13) 0.00313(12)
Mo7 0.02204(17) 0.02036(16) 0.02117(16) -0.00237(12) 0.01417(14) 0.00241(13)
Mo8 0.01853(16) 0.01423(14) 0.02375(16) 0.00181(12) 0.01173(13) 0.00189(12)
Mo9 0.01996(17) 0.02299(16) 0.01368(14) 0.00080(12) 0.00709(13) -0.00067(13)
Mo10 0.01406(15) 0.01882(15) 0.01922(15) 0.00294(12) 0.00662(12) 0.00467(12)
Mo11 0.01379(15) 0.01815(15) 0.02045(15) 0.00143(12) 0.00754(13) -0.00212(12)
Mo12 0.01714(16) 0.01951(15) 0.01743(15) 0.00400(12) 0.01087(13) 0.00047(12)
P1 0.0106(4) 0.0131(4) 0.0121(4) 0.0010(3) 0.0062(3) 0.0009(3)
O0AA 0.0217(16) 0.0298(16) 0.0347(17) 0.0051(13) 0.0082(13) -0.0056(13)
O1 0.0216(15) 0.0378(17) 0.0205(14) 0.0007(12) 0.0031(12) -0.0005(13)
O3 0.0261(16) 0.0212(14) 0.0218(13) -0.0003(11) 0.0103(12) -0.0028(11)
O4 0.0214(14) 0.0244(14) 0.0178(13) 0.0031(11) 0.0084(11) -0.0003(11)
O5 0.0216(15) 0.0251(14) 0.0225(14) 0.0045(11) 0.0094(12) 0.0014(12)
O6 0.0174(15) 0.0346(17) 0.0421(18) 0.0071(14) 0.0079(14) 0.0065(13)
O7 0.0180(14) 0.0194(13) 0.0295(15) 0.0030(11) 0.0097(12) 0.0037(11)
O8 0.0189(14) 0.0226(14) 0.0265(14) 0.0005(11) 0.0116(12) 0.0007(11)
O9 0.0178(14) 0.0277(15) 0.0280(15) -0.0006(12) 0.0133(12) 0.0047(11)
O10 0.045(2) 0.0343(17) 0.0338(17) -0.0067(14) 0.0279(16) 0.0048(15)
O11 0.0268(16) 0.0187(13) 0.0270(14) -0.0048(11) 0.0140(12) 0.0001(11)
O12 0.0191(14) 0.0253(14) 0.0260(14) -0.0006(11) 0.0135(12) -0.0025(11)
O13 0.0224(15) 0.0205(13) 0.0229(14) -0.0019(11) 0.0104(12) -0.0005(11)
O14 0.0367(19) 0.0438(19) 0.0157(13) 0.0012(13) 0.0100(13) -0.0018(15)
O15 0.0238(15) 0.0240(14) 0.0245(14) 0.0024(11) 0.0130(12) -0.0011(12)
O16 0.0187(14) 0.0236(14) 0.0196(13) -0.0002(11) 0.0071(11) -0.0026(11)
O17 0.020(3) 0.019(3) 0.021(3) -0.0020(18) 0.0044(19) 0.0046(17)
O17A 0.022(3) 0.023(3) 0.024(3) -0.0012(18) 0.0051(19) 0.0041(17)
O18 0.0192(14) 0.0241(14) 0.0176(13) 0.0029(11) 0.0056(11) 0.0008(11)
O19 0.0145(13) 0.0217(13) 0.0242(14) 0.0004(11) 0.0079(11) 0.0010(11)
O20 0.0217(15) 0.0216(13) 0.0229(14) 0.0028(11) 0.0098(12) 0.0003(11)
O21 0.0201(14) 0.0219(13) 0.0213(13) 0.0017(11) 0.0099(11) 0.0023(11)
O22 0.022(3) 0.024(3) 0.022(3) -0.0029(17) 0.0086(19) 0.0009(18)
O22A 0.022(3) 0.025(3) 0.023(3) -0.0046(17) 0.0099(19) 0.0009(18)
O23 0.0202(14) 0.0185(13) 0.0205(13) -0.0007(10) 0.0076(11) -0.0009(11)
O24 0.0236(15) 0.0226(13) 0.0209(13) 0.0023(11) 0.0146(12) 0.0021(11)
O25 0.0266(15) 0.0231(14) 0.0165(13) -0.0026(11) 0.0092(11) 0.0004(12)
O26 0.0287(16) 0.0285(15) 0.0247(14) 0.0066(12) 0.0159(13) -0.0023(12)
O27 0.0172(14) 0.0226(13) 0.0201(13) 0.0023(11) 0.0085(11) 0.0021(11)
O28 0.0195(14) 0.0220(13) 0.0200(13) 0.0041(11) 0.0089(11) 0.0038(11)
O29 0.0167(13) 0.0211(13) 0.0212(13) 0.0011(11) 0.0082(11) 0.0013(11)
O30 0.0315(18) 0.0185(14) 0.0449(19) 0.0025(13) 0.0198(15) 0.0017(12)
O31 0.0218(15) 0.0251(14) 0.0242(14) 0.0026(11) 0.0130(12) -0.0022(11)
O32 0.0366(18) 0.0285(15) 0.0266(15) 0.0027(12) 0.0193(14) -0.0061(13)
O33 0.0290(16) 0.0199(13) 0.0233(14) 0.0045(11) 0.0144(12) -0.0003(12)
O34 0.0357(18) 0.0154(13) 0.0405(18) 0.0024(12) 0.0170(15) 0.0000(12)
O35 0.0248(15) 0.0172(13) 0.0263(14) -0.0026(11) 0.0104(12) -0.0046(11)
O36 0.0213(16) 0.0327(16) 0.0359(17) 0.0016(13) 0.0086(13) -0.0105(13)
O37 0.0172(13) 0.0161(12) 0.0171(12) 0.0012(10) 0.0078(10) 0.0028(10)
O38 0.0143(13) 0.0173(12) 0.0124(11) 0.0011(9) 0.0059(10) 0.0014(10)
O39 0.0142(13) 0.0171(12) 0.0140(11) 0.0007(9) 0.0072(10) 0.0004(10)
O40 0.0180(13) 0.0154(12) 0.0179(12) -0.0002(10) 0.0104(11) -0.0019(10)
Cu1 0.0491(4) 0.0367(3) 0.0300(3) 0.0116(2) 0.0135(3) 0.0046(3)
N1 0.035(2) 0.0305(19) 0.0296(19) 0.0014(15) 0.0165(17) -0.0015(16)
N2 0.0237(19) 0.0313(19) 0.0221(17) 0.0019(14) 0.0077(15) -0.0001(15)
N3 0.039(2) 0.030(2) 0.030(2) -0.0025(16) 0.0047(18) -0.0011(17)
N4 0.028(2) 0.0290(19) 0.0306(19) 0.0042(15) 0.0109(16) 0.0022(16)
N5 0.043(2) 0.0231(17) 0.0237(17) 0.0025(14) 0.0134(17) -0.0018(16)
N6 0.045(3) 0.032(2) 0.037(2) 0.0031(17) 0.024(2) 0.0034(18)
N7 0.041(2) 0.0161(15) 0.0243(17) -0.0016(13) 0.0168(16) -0.0023(15)
N8 0.049(3) 0.0252(19) 0.030(2) -0.0013(15) 0.0090(19) 0.0070(18)
C0AA 0.034(3) 0.027(2) 0.036(2) 0.0086(19) 0.014(2) 0.0021(19)
C1AA 0.036(3) 0.040(3) 0.021(2) 0.0082(19) 0.0044(19) 0.000(2)
C2 0.025(2) 0.037(2) 0.028(2) 0.0051(18) 0.0098(18) 0.0056(19)
C3 0.038(3) 0.054(3) 0.034(3) -0.011(2) 0.022(2) -0.005(2)
C4 0.027(2) 0.047(3) 0.032(2) 0.008(2) 0.016(2) 0.008(2)
C5 0.032(3) 0.054(3) 0.033(2) -0.003(2) 0.019(2) -0.007(2)
C6 0.030(3) 0.047(3) 0.028(2) -0.004(2) 0.016(2) 0.006(2)
C7 0.027(2) 0.036(2) 0.025(2) 0.0064(18) 0.0084(18) 0.0056(19)
C9 0.041(3) 0.026(2) 0.030(2) 0.0019(18) 0.009(2) 0.003(2)
C10 0.027(2) 0.028(2) 0.031(2) 0.0031(17) 0.0113(18) -0.0010(18)
C11 0.036(3) 0.024(2) 0.023(2) -0.0004(16) 0.0140(19) -0.0077(18)
C12 0.043(3) 0.030(2) 0.034(2) 0.0079(19) 0.023(2) 0.004(2)
C13 0.034(3) 0.028(2) 0.025(2) -0.0033(17) 0.0066(19) -0.0061(19)
C14 0.030(2) 0.023(2) 0.025(2) 0.0003(16) 0.0069(18) -0.0013(17)
C15 0.021(2) 0.025(2) 0.038(2) -0.0029(18) 0.0109(19) -0.0011(17)
C16 0.032(3) 0.041(3) 0.054(3) -0.013(3) -0.013(3) 0.003(2)
C17 0.032(3) 0.043(3) 0.066(4) -0.007(3) -0.006(3) 0.012(2)
C18 0.030(2) 0.026(2) 0.038(2) -0.0047(19) 0.007(2) -0.0054(18)
C19 0.032(3) 0.025(2) 0.036(2) 0.0004(18) 0.010(2) 0.0023(18)
C20 0.052(3) 0.028(2) 0.046(3) 0.003(2) 0.025(3) 0.006(2)
O1W 0.069(4) 0.051(3) 0.078(3) 0.009(2) -0.005(3) -0.002(2)

loop_
_atom_type_symbol
_atom_type_description
_atom_type_scat_dispersion_real
_atom_type_scat_dispersion_imag
_atom_type_scat_source
C C 0.0033 0.0016 'International Tables Vol C Tables 4.2.6.8 and 6.1.1.4'
H H 0.0000 0.0000 'International Tables Vol C Tables 4.2.6.8 and 6.1.1.4'
Cu Cu 0.3201 1.2651 'International Tables Vol C Tables 4.2.6.8 and 6.1.1.4'
Mo Mo -1.6832 0.6857 'International Tables Vol C Tables 4.2.6.8 and 6.1.1.4'
N N 0.0061 0.0033 'International Tables Vol C Tables 4.2.6.8 and 6.1.1.4'
O O 0.0106 0.0060 'International Tables Vol C Tables 4.2.6.8 and 6.1.1.4'
P P 0.1023 0.0942 'International Tables Vol C Tables 4.2.6.8 and 6.1.1.4'

loop_
_geom_angle_atom_site_label_1
_geom_angle_atom_site_label_2
_geom_angle_atom_site_label_3
_geom_angle
_geom_angle_site_symmetry_1
_geom_angle_site_symmetry_3
_geom_angle_publ_flag
O21 Mo0A O24 80.69(11) . . ?
O21 Mo0A O38 80.99(10) . . ?
O22 Mo0A O21 98.5(4) . . ?
O22 Mo0A O23 106.7(4) . . ?
O22 Mo0A O24 97.4(4) . . ?
O22 Mo0A O25 105.1(4) . . ?
O22 Mo0A O38 168.4(4) . . ?
O22A Mo0A O21 106.4(4) . . ?
O22A Mo0A O23 102.6(4) . . ?
O22A Mo0A O24 102.6(4) . . ?
O22A Mo0A O25 98.0(4) . . ?
O22A Mo0A O38 169.7(4) . . ?
O23 Mo0A O21 86.19(12) . . ?
O23 Mo0A O24 154.04(11) . . ?
O23 Mo0A O25 96.28(13) . . ?
O23 Mo0A O38 84.92(10) . . ?
O24 Mo0A O38 71.02(10) . . ?
O25 Mo0A O21 154.41(12) . . ?
O25 Mo0A O24 86.50(12) . . ?
O25 Mo0A O38 73.90(10) . . ?
O12 Mo1 O15 84.50(12) . . ?
O12 Mo1 O31 97.76(13) . . ?
O12 Mo1 O33 154.34(12) . . ?
O12 Mo1 O40 85.29(11) . . ?
O15 Mo1 O40 81.00(10) . . ?
O31 Mo1 O15 154.88(12) . . ?
O31 Mo1 O33 87.42(13) . . ?
O31 Mo1 O40 74.30(11) . . ?
O32 Mo1 O12 103.96(14) . . ?
O32 Mo1 O15 100.91(14) . . ?
O32 Mo1 O31 102.77(14) . . ?
O32 Mo1 O33 99.30(13) . . ?
O32 Mo1 O40 170.66(12) . . ?
O33 Mo1 O15 80.57(12) . . ?
O33 Mo1 O40 71.88(10) . . ?
O20 Mo2 O23 85.38(12) . . ?
O20 Mo2 O33 97.69(13) . . ?
O20 Mo2 O35 155.63(12) . . ?
O20 Mo2 O40 86.46(11) . . ?
O23 Mo2 O35 80.45(11) . . ?
O23 Mo2 O40 79.63(10) . . ?
O33 Mo2 O23 153.75(12) . . ?
O33 Mo2 O35 86.82(13) . . ?
O33 Mo2 O40 74.58(10) . . ?
O34 Mo2 O20 103.93(15) . . ?
O34 Mo2 O23 102.56(13) . . ?
O34 Mo2 O33 101.96(14) . . ?
O34 Mo2 O35 98.47(14) . . ?
O34 Mo2 O40 169.48(13) . . ?
O35 Mo2 O40 71.59(10) . . ?
O3 Mo4 O8 85.79(12) . . ?
O3 Mo4 O31 155.54(12) . . ?
O3 Mo4 O35 97.06(13) . . ?
O3 Mo4 O40 86.21(11) . . ?
O8 Mo4 O31 81.43(11) . . ?
O8 Mo4 O40 81.10(10) . . ?
O31 Mo4 O40 71.30(10) . . ?
O35 Mo4 O8 154.41(12) . . ?
O35 Mo4 O31 86.03(12) . . ?
O35 Mo4 O40 73.76(11) . . ?
O36 Mo4 O3 103.91(14) . . ?
O36 Mo4 O8 100.80(14) . . ?
O36 Mo4 O31 98.93(14) . . ?
O36 Mo4 O35 103.13(14) . . ?
O36 Mo4 O40 169.78(12) . . ?
O1 Mo5 O3 100.97(14) . . ?
O1 Mo5 O4 103.09(14) . . ?
O1 Mo5 O5 103.48(14) . . ?
O1 Mo5 O25 99.26(13) . . ?
O1 Mo5 O38 170.01(12) . . ?
O3 Mo5 O38 81.53(10) . . ?
O4 Mo5 O3 154.71(12) . . ?
O4 Mo5 O25 87.25(12) . . ?
O4 Mo5 O38 73.45(10) . . ?
O5 Mo5 O3 84.80(12) . . ?
O5 Mo5 O4 97.01(13) . . ?
O5 Mo5 O25 155.21(11) . . ?
O5 Mo5 O38 86.34(11) . . ?
O25 Mo5 O3 81.29(12) . . ?
O25 Mo5 O38 71.42(10) . . ?
O5 Mo6 O37 81.46(10) . . ?
O6 Mo6 O5 101.09(14) . . ?
O6 Mo6 O7 99.94(14) . . ?
O6 Mo6 O8 103.02(15) . . ?
O6 Mo6 O9 102.82(15) . . ?
O6 Mo6 O37 171.09(13) . . ?
O7 Mo6 O5 82.01(12) . . ?
O7 Mo6 O37 71.83(10) . . ?
O8 Mo6 O5 84.36(12) . . ?
O8 Mo6 O7 155.14(12) . . ?
O8 Mo6 O9 96.56(13) . . ?
O8 Mo6 O37 85.68(11) . . ?
O9 Mo6 O5 155.20(12) . . ?
O9 Mo6 O7 87.45(12) . . ?
O9 Mo6 O37 73.91(11) . . ?
O9 Mo7 O37 71.43(10) . . ?
O10 Mo7 O9 99.34(15) . . ?
O10 Mo7 O11 103.07(14) . . ?
O10 Mo7 O12 101.38(14) . . ?
O10 Mo7 O13 104.09(15) . . ?
O10 Mo7 O37 170.40(14) . . ?
O11 Mo7 O9 86.22(13) . . ?
O11 Mo7 O12 154.12(12) . . ?
O11 Mo7 O37 74.25(10) . . ?
O12 Mo7 O9 81.55(12) . . ?
O12 Mo7 O37 80.25(10) . . ?
O13 Mo7 O9 154.83(12) . . ?
O13 Mo7 O11 97.20(13) . . ?
O13 Mo7 O12 84.92(12) . . ?
O13 Mo7 O37 85.44(10) . . ?
O7 Mo8 O11 86.76(12) . . ?
O7 Mo8 O29 154.70(12) . . ?
O7 Mo8 O37 74.24(11) . . ?
O11 Mo8 O37 72.30(10) . . ?
O28 Mo8 O7 96.05(13) . . ?
O28 Mo8 O11 155.76(12) . . ?
O28 Mo8 O29 85.21(12) . . ?
O28 Mo8 O37 85.26(10) . . ?
O29 Mo8 O11 82.29(12) . . ?
O29 Mo8 O37 80.70(10) . . ?
O30 Mo8 O7 100.75(14) . . ?
O30 Mo8 O11 99.96(14) . . ?
O30 Mo8 O28 103.12(14) . . ?
O30 Mo8 O29 103.56(14) . . ?
O30 Mo8 O37 170.79(13) . . ?
O13 Mo9 O16 82.21(12) . . ?
O13 Mo9 O39 81.22(10) . . ?
O14 Mo9 O13 102.69(14) . . ?
O14 Mo9 O15 103.80(15) . . ?
O14 Mo9 O16 98.28(14) . . ?
O14 Mo9 O18 100.93(14) . . ?
O14 Mo9 O39 169.35(13) . . ?
O15 Mo9 O13 85.85(12) . . ?
O15 Mo9 O16 156.73(12) . . ?
O15 Mo9 O18 96.39(13) . . ?
O15 Mo9 O39 86.27(11) . . ?
O16 Mo9 O39 72.24(10) . . ?
O18 Mo9 O13 155.00(11) . . ?
O18 Mo9 O16 86.43(12) . . ?
O18 Mo9 O39 74.11(10) . . ?
O17 Mo10 O18 102.1(4) . . ?
O17 Mo10 O19 104.3(5) . . ?
O17 Mo10 O20 99.7(5) . . ?
O17 Mo10 O21 99.8(4) . . ?
O17 Mo10 O39 173.7(4) . . ?
O17A Mo10 O18 95.1(4) . . ?
O17A Mo10 O19 99.5(5) . . ?
O17A Mo10 O20 103.4(5) . . ?
O17A Mo10 O21 107.5(4) . . ?
O17A Mo10 O39 165.5(4) . . ?
O18 Mo10 O20 80.56(11) . . ?
O18 Mo10 O39 71.78(10) . . ?
O19 Mo10 O18 87.60(12) . . ?
O19 Mo10 O20 155.02(12) . . ?
O19 Mo10 O39 74.45(10) . . ?
O20 Mo10 O39 80.94(10) . . ?
O21 Mo10 O18 155.37(12) . . ?
O21 Mo10 O19 97.91(12) . . ?
O21 Mo10 O20 84.72(12) . . ?
O21 Mo10 O39 86.52(10) . . ?
O0AA Mo11 O16 101.53(14) . . ?
O0AA Mo11 O19 101.20(14) . . ?
O0AA Mo11 O27 102.67(14) . . ?
O0AA Mo11 O29 103.71(14) . . ?
O0AA Mo11 O39 170.95(12) . . ?
O16 Mo11 O19 86.18(12) . . ?
O16 Mo11 O27 154.22(12) . . ?
O16 Mo11 O39 73.50(10) . . ?
O19 Mo11 O27 80.56(11) . . ?
O19 Mo11 O39 71.23(10) . . ?
O27 Mo11 O39 81.31(10) . . ?
O29 Mo11 O16 97.14(12) . . ?
O29 Mo11 O19 153.63(12) . . ?
O29 Mo11 O27 85.65(11) . . ?
O29 Mo11 O39 84.59(11) . . ?
O4 Mo12 O28 80.42(11) . . ?
O4 Mo12 O38 71.79(10) . . ?
O24 Mo12 O4 87.58(12) . . ?
O24 Mo12 O28 154.84(12) . . ?
O24 Mo12 O38 74.50(10) . . ?
O26 Mo12 O4 96.48(13) . . ?
O26 Mo12 O24 104.11(13) . . ?
O26 Mo12 O27 104.50(14) . . ?
O26 Mo12 O28 99.18(13) . . ?
O26 Mo12 O38 168.17(12) . . ?
O27 Mo12 O4 156.16(12) . . ?
O27 Mo12 O24 97.98(12) . . ?
O27 Mo12 O28 85.11(12) . . ?
O27 Mo12 O38 87.30(10) . . ?
O28 Mo12 O38 80.74(10) . . ?
O37 P1 O38 109.34(14) . . ?
O39 P1 O37 109.67(15) . . ?
O39 P1 O38 109.22(14) . . ?
O39 P1 O40 109.31(14) . . ?
O40 P1 O37 109.81(15) . . ?
O40 P1 O38 109.47(14) . . ?
Mo4 O3 Mo5 150.69(16) . . ?
Mo5 O4 Mo12 125.25(14) . . ?
Mo5 O5 Mo6 152.28(16) . . ?
Mo8 O7 Mo6 124.65(14) . . ?
Mo6 O8 Mo4 151.99(16) . . ?
Mo6 O9 Mo7 125.64(14) . . ?
Mo7 O11 Mo8 124.73(14) . . ?
Mo1 O12 Mo7 153.98(17) . . ?
Mo7 O13 Mo9 151.48(16) . . ?
Mo9 O15 Mo1 150.72(16) . . ?
Mo11 O16 Mo9 125.40(14) . . ?
Mo9 O18 Mo10 124.10(14) . . ?
Mo10 O19 Mo11 125.58(15) . . ?
Mo2 O20 Mo10 151.52(16) . . ?
Mo10 O21 Mo0A 151.89(16) . . ?
Mo0A O23 Mo2 151.70(16) . . ?
Mo12 O24 Mo0A 125.21(14) . . ?
Mo0A O25 Mo5 125.82(14) . . ?
Mo12 O27 Mo11 150.99(16) . . ?
Mo8 O28 Mo12 151.63(15) . . ?
Mo11 O29 Mo8 152.63(16) . . ?
Mo1 O31 Mo4 125.66(15) . . ?
Mo2 O33 Mo1 124.41(14) . . ?
Mo4 O35 Mo2 125.06(14) . . ?
Mo6 O37 Mo7 88.94(9) . . ?
Mo8 O37 Mo6 89.15(8) . . ?
Mo8 O37 Mo7 88.72(8) . . ?
P1 O37 Mo6 126.14(15) . . ?
P1 O37 Mo7 125.70(14) . . ?
P1 O37 Mo8 126.18(15) . . ?
Mo0A O38 Mo5 88.82(8) . . ?
Mo12 O38 Mo0A 89.22(8) . . ?
Mo12 O38 Mo5 89.37(8) . . ?
P1 O38 Mo0A 125.72(14) . . ?
P1 O38 Mo5 125.63(14) . . ?
P1 O38 Mo12 126.26(14) . . ?
Mo9 O39 Mo10 89.87(8) . . ?
Mo9 O39 Mo11 88.85(8) . . ?
Mo10 O39 Mo11 88.68(9) . . ?
P1 O39 Mo9 126.08(14) . . ?
P1 O39 Mo10 125.94(14) . . ?
P1 O39 Mo11 125.58(14) . . ?
Mo1 O40 Mo4 88.71(8) . . ?
Mo2 O40 Mo1 89.04(8) . . ?
Mo2 O40 Mo4 89.56(8) . . ?
P1 O40 Mo1 125.56(14) . . ?
P1 O40 Mo2 126.25(15) . . ?
P1 O40 Mo4 125.87(14) . . ?
N4 Cu1 N5 177.58(18) . . ?
H1A N1 H1B 109.5 . . ?
H1A N1 H1C 109.5 . . ?
H1B N1 H1C 109.5 . . ?
C0AA N1 H1A 109.5 . . ?
C0AA N1 H1B 109.5 . . ?
C0AA N1 H1C 109.5 . . ?
C9 N2 C1AA 125.5(4) . . ?
C10 N2 C1AA 129.2(4) . . ?
C10 N2 C9 105.3(4) . . ?
C9 N3 N4 106.0(4) . . ?
N3 N4 Cu1 121.4(3) . . ?
C10 N4 Cu1 130.7(3) . . ?
C10 N4 N3 107.9(4) . . ?
N6 N5 Cu1 124.0(3) . . ?
C11 N5 Cu1 128.1(3) . . ?
C11 N5 N6 107.8(4) . . ?
C12 N6 N5 105.6(4) . . ?
C11 N7 C13 127.0(4) . . ?
C12 N7 C11 104.9(4) . . ?
C12 N7 C13 128.0(4) . . ?
H8A N8 H8B 109.5 . . ?
H8A N8 H8C 109.5 . . ?
H8B N8 H8C 109.5 . . ?
C20 N8 H8A 109.5 . . ?
C20 N8 H8B 109.5 . . ?
C20 N8 H8C 109.5 . . ?
N1 C0AA H0AA 109.2 . . ?
N1 C0AA H0AB 109.2 . . ?
N1 C0AA C2 112.0(4) . . ?
H0AA C0AA H0AB 107.9 . . ?
C2 C0AA H0AA 109.2 . . ?
C2 C0AA H0AB 109.2 . . ?
N2 C1AA H1AA 109.0 . . ?
N2 C1AA H1AB 109.0 . . ?
N2 C1AA C7 112.9(4) . . ?
H1AA C1AA H1AB 107.8 . . ?
C7 C1AA H1AA 109.0 . . ?
C7 C1AA H1AB 109.0 . . ?
C3 C2 C0AA 119.2(4) . . ?
C3 C2 C4 118.0(5) . . ?
C4 C2 C0AA 122.7(4) . . ?
C2 C3 H3 119.6 . . ?
C5 C3 C2 120.8(5) . . ?
C5 C3 H3 119.6 . . ?
C2 C4 H4 119.8 . . ?
C6 C4 C2 120.4(4) . . ?
C6 C4 H4 119.8 . . ?
C3 C5 H5 119.3 . . ?
C3 C5 C7 121.4(5) . . ?
C7 C5 H5 119.3 . . ?
C4 C6 H6 119.6 . . ?
C4 C6 C7 120.9(4) . . ?
C7 C6 H6 119.6 . . ?
C5 C7 C1AA 118.4(4) . . ?
C5 C7 C6 118.5(5) . . ?
C6 C7 C1AA 123.0(4) . . ?
N2 C9 H9 124.5 . . ?
N3 C9 N2 111.1(4) . . ?
N3 C9 H9 124.5 . . ?
N2 C10 H10 125.2 . . ?
N4 C10 N2 109.7(4) . . ?
N4 C10 H10 125.2 . . ?
N5 C11 N7 110.0(4) . . ?
N5 C11 H11 125.0 . . ?
N7 C11 H11 125.0 . . ?
N6 C12 N7 111.6(4) . . ?
N6 C12 H12 124.2 . . ?
N7 C12 H12 124.2 . . ?
N7 C13 H13A 109.0 . . ?
N7 C13 H13B 109.0 . . ?
N7 C13 C14 112.9(3) . . ?
H13A C13 H13B 107.8 . . ?
C14 C13 H13A 109.0 . . ?
C14 C13 H13B 109.0 . . ?
C15 C14 C13 122.6(4) . . ?
C16 C14 C13 117.9(4) . . ?
C16 C14 C15 119.6(4) . . ?
C14 C15 H15 120.2 . . ?
C18 C15 C14 119.6(4) . . ?
C18 C15 H15 120.2 . . ?
C14 C16 H16 119.8 . . ?
C14 C16 C17 120.3(5) . . ?
C17 C16 H16 119.8 . . ?
C16 C17 H17 119.5 . . ?
C19 C17 C16 121.0(5) . . ?
C19 C17 H17 119.5 . . ?
C15 C18 H18 119.5 . . ?
C15 C18 C19 120.9(4) . . ?
C19 C18 H18 119.5 . . ?
C17 C19 C18 118.5(4) . . ?
C17 C19 C20 121.4(5) . . ?
C18 C19 C20 120.0(4) . . ?
N8 C20 C19 108.9(4) . . ?
N8 C20 H20A 109.9 . . ?
N8 C20 H20B 109.9 . . ?
C19 C20 H20A 109.9 . . ?
C19 C20 H20B 109.9 . . ?
H20A C20 H20B 108.3 . . ?
H1WA O1W H1WB 104.5 . . ?

loop_
_geom_bond_atom_site_label_1
_geom_bond_atom_site_label_2
_geom_bond_distance
_geom_bond_site_symmetry_2
_geom_bond_publ_flag
Mo0A O21 1.976(3) . ?
Mo0A O22 1.684(13) . ?
Mo0A O22A 1.694(13) . ?
Mo0A O23 1.826(3) . ?
Mo0A O24 2.016(3) . ?
Mo0A O25 1.845(3) . ?
Mo0A O38 2.437(2) . ?
Mo1 O12 1.817(3) . ?
Mo1 O15 2.022(3) . ?
Mo1 O31 1.824(3) . ?
Mo1 O32 1.680(3) . ?
Mo1 O33 2.006(3) . ?
Mo1 O40 2.438(2) . ?
Mo2 O20 1.817(3) . ?
Mo2 O23 2.003(3) . ?
Mo2 O33 1.849(3) . ?
Mo2 O34 1.680(3) . ?
Mo2 O35 2.015(3) . ?
Mo2 O40 2.428(3) . ?
Mo4 O3 1.830(3) . ?
Mo4 O8 1.993(3) . ?
Mo4 O31 2.010(3) . ?
Mo4 O35 1.851(3) . ?
Mo4 O36 1.679(3) . ?
Mo4 O40 2.443(3) . ?
Mo5 O1 1.679(3) . ?
Mo5 O3 2.015(3) . ?
Mo5 O4 1.848(3) . ?
Mo5 O5 1.826(3) . ?
Mo5 O25 1.992(3) . ?
Mo5 O38 2.446(3) . ?
Mo6 O5 2.011(3) . ?
Mo6 O6 1.679(3) . ?
Mo6 O7 1.997(3) . ?
Mo6 O8 1.839(3) . ?
Mo6 O9 1.841(3) . ?
Mo6 O37 2.437(3) . ?
Mo7 O9 1.999(3) . ?
Mo7 O10 1.677(3) . ?
Mo7 O11 1.848(3) . ?
Mo7 O12 1.988(3) . ?
Mo7 O13 1.836(3) . ?
Mo7 O37 2.440(3) . ?
Mo8 O7 1.857(3) . ?
Mo8 O11 1.993(3) . ?
Mo8 O28 1.842(3) . ?
Mo8 O29 1.982(3) . ?
Mo8 O30 1.665(3) . ?
Mo8 O37 2.427(3) . ?
Mo9 O13 1.991(3) . ?
Mo9 O14 1.678(3) . ?
Mo9 O15 1.825(3) . ?
Mo9 O16 1.995(3) . ?
Mo9 O18 1.872(3) . ?
Mo9 O39 2.421(2) . ?
Mo10 O17 1.681(13) . ?
Mo10 O17A 1.668(13) . ?
Mo10 O18 2.006(3) . ?
Mo10 O19 1.841(3) . ?
Mo10 O20 2.023(3) . ?
Mo10 O21 1.834(3) . ?
Mo10 O39 2.430(3) . ?
Mo11 O0AA 1.673(3) . ?
Mo11 O16 1.850(3) . ?
Mo11 O19 2.002(3) . ?
Mo11 O27 2.009(3) . ?
Mo11 O29 1.831(3) . ?
Mo11 O39 2.461(3) . ?
Mo12 O4 2.002(3) . ?
Mo12 O24 1.822(3) . ?
Mo12 O26 1.696(3) . ?
Mo12 O27 1.820(3) . ?
Mo12 O28 2.008(3) . ?
Mo12 O38 2.416(3) . ?
P1 O37 1.531(3) . ?
P1 O38 1.534(2) . ?
P1 O39 1.529(3) . ?
P1 O40 1.530(3) . ?
Cu1 N4 1.883(4) . ?
Cu1 N5 1.890(4) . ?
N1 H1A 0.8900 . ?
N1 H1B 0.8900 . ?
N1 H1C 0.8900 . ?
N1 C0AA 1.500(6) . ?
N2 C1AA 1.479(5) . ?
N2 C9 1.357(6) . ?
N2 C10 1.341(5) . ?
N3 N4 1.382(5) . ?
N3 C9 1.297(6) . ?
N4 C10 1.310(6) . ?
N5 N6 1.389(5) . ?
N5 C11 1.299(6) . ?
N6 C12 1.305(6) . ?
N7 C11 1.355(5) . ?
N7 C12 1.342(6) . ?
N7 C13 1.469(6) . ?
N8 H8A 0.8900 . ?
N8 H8B 0.8900 . ?
N8 H8C 0.8900 . ?
N8 C20 1.488(6) . ?
C0AA H0AA 0.9700 . ?
C0AA H0AB 0.9700 . ?
C0AA C2 1.504(7) . ?
C1AA H1AA 0.9700 . ?
C1AA H1AB 0.9700 . ?
C1AA C7 1.512(7) . ?
C2 C3 1.391(7) . ?
C2 C4 1.396(6) . ?
C3 H3 0.9300 . ?
C3 C5 1.368(7) . ?
C4 H4 0.9300 . ?
C4 C6 1.374(7) . ?
C5 H5 0.9300 . ?
C5 C7 1.372(6) . ?
C6 H6 0.9300 . ?
C6 C7 1.389(6) . ?
C9 H9 0.9300 . ?
C10 H10 0.9300 . ?
C11 H11 0.9300 . ?
C12 H12 0.9300 . ?
C13 H13A 0.9700 . ?
C13 H13B 0.9700 . ?
C13 C14 1.509(6) . ?
C14 C15 1.389(6) . ?
C14 C16 1.372(7) . ?
C15 H15 0.9300 . ?
C15 C18 1.371(6) . ?
C16 H16 0.9300 . ?
C16 C17 1.378(8) . ?
C17 H17 0.9300 . ?
C17 C19 1.369(7) . ?
C18 H18 0.9300 . ?
C18 C19 1.393(7) . ?
C19 C20 1.503(6) . ?
C20 H20A 0.9700 . ?
C20 H20B 0.9700 . ?
O1W H1WA 0.8500 . ?
O1W H1WB 0.8500 . ?

loop_
_geom_torsion_atom_site_label_1
_geom_torsion_atom_site_label_2
_geom_torsion_atom_site_label_3
_geom_torsion_atom_site_label_4
_geom_torsion
_geom_torsion_site_symmetry_1
_geom_torsion_site_symmetry_2
_geom_torsion_site_symmetry_3
_geom_torsion_site_symmetry_4
_geom_torsion_publ_flag
O0AA Mo11 O16 Mo9 -171.82(18) . . . . ?
O0AA Mo11 O29 Mo8 127.7(3) . . . . ?
O1 Mo5 O4 Mo12 -166.69(18) . . . . ?
O1 Mo5 O5 Mo6 132.9(4) . . . . ?
O3 Mo4 O35 Mo2 85.78(18) . . . . ?
O3 Mo5 O4 Mo12 -5.0(4) . . . . ?
O3 Mo5 O5 Mo6 32.9(4) . . . . ?
O4 Mo5 O5 Mo6 -121.8(4) . . . . ?
O4 Mo12 O24 Mo0A -69.58(18) . . . . ?
O4 Mo12 O27 Mo11 -21.2(5) . . . . ?
O5 Mo5 O4 Mo12 87.66(18) . . . . ?
O5 Mo6 O8 Mo4 29.3(3) . . . . ?
O5 Mo6 O9 Mo7 -4.5(4) . . . . ?
O6 Mo6 O8 Mo4 129.4(4) . . . . ?
O6 Mo6 O9 Mo7 -168.77(19) . . . . ?
O7 Mo6 O8 Mo4 -27.6(6) . . . . ?
O7 Mo6 O9 Mo7 -69.15(19) . . . . ?
O7 Mo8 O28 Mo12 -126.7(3) . . . . ?
O8 Mo4 O3 Mo5 29.3(3) . . . . ?
O8 Mo4 O35 Mo2 -9.2(4) . . . . ?
O8 Mo6 O9 Mo7 86.23(19) . . . . ?
O9 Mo6 O8 Mo4 -125.8(4) . . . . ?
O9 Mo7 O11 Mo8 -71.09(19) . . . . ?
O9 Mo7 O13 Mo9 -30.6(5) . . . . ?
O10 Mo7 O11 Mo8 -169.8(2) . . . . ?
O10 Mo7 O13 Mo9 127.5(3) . . . . ?
O11 Mo7 O13 Mo9 -127.1(3) . . . . ?
O11 Mo8 O7 Mo6 -69.18(18) . . . . ?
O11 Mo8 O28 Mo12 -31.2(6) . . . . ?
O12 Mo1 O31 Mo4 84.48(19) . . . . ?
O12 Mo7 O11 Mo8 -9.4(4) . . . . ?
O12 Mo7 O13 Mo9 27.0(3) . . . . ?
O13 Mo7 O11 Mo8 83.84(19) . . . . ?
O13 Mo9 O15 Mo1 29.6(3) . . . . ?
O13 Mo9 O18 Mo10 -6.1(4) . . . . ?
O14 Mo9 O15 Mo1 131.7(3) . . . . ?
O14 Mo9 O18 Mo10 -166.79(18) . . . . ?
O15 Mo1 O12 Mo7 28.1(4) . . . . ?
O15 Mo1 O31 Mo4 -9.1(4) . . . . ?
O15 Mo9 O18 Mo10 87.77(18) . . . . ?
O16 Mo9 O15 Mo1 -29.5(6) . . . . ?
O16 Mo9 O18 Mo10 -69.04(17) . . . . ?
O16 Mo11 O29 Mo8 -128.6(3) . . . . ?
O17 Mo10 O19 Mo11 -171.3(4) . . . . ?
O17 Mo10 O21 Mo0A 129.3(6) . . . . ?
O17A Mo10 O19 Mo11 -164.2(5) . . . . ?
O17A Mo10 O21 Mo0A 132.8(6) . . . . ?
O18 Mo9 O15 Mo1 -125.4(3) . . . . ?
O18 Mo10 O19 Mo11 -69.49(18) . . . . ?
O18 Mo10 O21 Mo0A -23.0(5) . . . . ?
O19 Mo10 O21 Mo0A -124.6(3) . . . . ?
O19 Mo11 O16 Mo9 -71.15(18) . . . . ?
O19 Mo11 O29 Mo8 -32.7(5) . . . . ?
O20 Mo2 O33 Mo1 86.97(19) . . . . ?
O20 Mo10 O19 Mo11 -8.1(4) . . . . ?
O20 Mo10 O21 Mo0A 30.4(3) . . . . ?
O21 Mo0A O23 Mo2 23.6(3) . . . . ?
O21 Mo0A O25 Mo5 -9.8(4) . . . . ?
O21 Mo10 O19 Mo11 86.40(18) . . . . ?
O22 Mo0A O23 Mo2 121.4(5) . . . . ?
O22 Mo0A O25 Mo5 -166.3(5) . . . . ?
O22A Mo0A O23 Mo2 129.6(5) . . . . ?
O22A Mo0A O25 Mo5 -171.8(5) . . . . ?
O23 Mo0A O25 Mo5 84.49(19) . . . . ?
O23 Mo2 O20 Mo10 30.0(3) . . . . ?
O23 Mo2 O33 Mo1 -8.2(4) . . . . ?
O24 Mo0A O23 Mo2 -35.9(5) . . . . ?
O24 Mo0A O25 Mo5 -69.60(18) . . . . ?
O24 Mo12 O27 Mo11 -123.4(3) . . . . ?
O25 Mo0A O23 Mo2 -130.8(3) . . . . ?
O25 Mo5 O4 Mo12 -67.83(18) . . . . ?
O25 Mo5 O5 Mo6 -23.1(6) . . . . ?
O26 Mo12 O24 Mo0A -165.66(18) . . . . ?
O26 Mo12 O27 Mo11 129.7(3) . . . . ?
O27 Mo11 O16 Mo9 -12.2(4) . . . . ?
O27 Mo11 O29 Mo8 25.7(3) . . . . ?
O27 Mo12 O24 Mo0A 87.14(19) . . . . ?
O28 Mo8 O7 Mo6 86.66(18) . . . . ?
O28 Mo12 O24 Mo0A -8.4(4) . . . . ?
O28 Mo12 O27 Mo11 31.4(3) . . . . ?
O29 Mo8 O7 Mo6 -4.9(4) . . . . ?
O29 Mo8 O28 Mo12 27.9(3) . . . . ?
O29 Mo11 O16 Mo9 82.56(19) . . . . ?
O30 Mo8 O7 Mo6 -168.71(18) . . . . ?
O30 Mo8 O28 Mo12 130.7(3) . . . . ?
O31 Mo1 O12 Mo7 -126.7(4) . . . . ?
O31 Mo4 O3 Mo5 -29.1(6) . . . . ?
O31 Mo4 O35 Mo2 -69.85(18) . . . . ?
O32 Mo1 O12 Mo7 128.0(4) . . . . ?
O32 Mo1 O31 Mo4 -169.22(18) . . . . ?
O33 Mo1 O12 Mo7 -26.4(6) . . . . ?
O33 Mo1 O31 Mo4 -70.27(18) . . . . ?
O33 Mo2 O20 Mo10 -123.8(3) . . . . ?
O34 Mo2 O20 Mo10 131.8(3) . . . . ?
O34 Mo2 O33 Mo1 -166.96(19) . . . . ?
O35 Mo2 O20 Mo10 -24.5(5) . . . . ?
O35 Mo2 O33 Mo1 -68.96(18) . . . . ?
O35 Mo4 O3 Mo5 -125.1(3) . . . . ?
O36 Mo4 O3 Mo5 129.4(3) . . . . ?
O36 Mo4 O35 Mo2 -168.10(18) . . . . ?
O37 Mo6 O8 Mo4 -52.5(3) . . . . ?
O37 Mo6 O9 Mo7 2.67(16) . . . . ?
O37 Mo7 O11 Mo8 0.67(16) . . . . ?
O37 Mo7 O13 Mo9 -53.6(3) . . . . ?
O37 Mo8 O7 Mo6 3.33(15) . . . . ?
O37 Mo8 O28 Mo12 -53.2(3) . . . . ?
O37 P1 O38 Mo0A -173.84(15) . . . . ?
O37 P1 O38 Mo5 -54.9(2) . . . . ?
O37 P1 O38 Mo12 65.7(2) . . . . ?
O37 P1 O39 Mo9 65.2(2) . . . . ?
O37 P1 O39 Mo10 -173.17(15) . . . . ?
O37 P1 O39 Mo11 -54.2(2) . . . . ?
O37 P1 O40 Mo1 -54.1(2) . . . . ?
O37 P1 O40 Mo2 -174.03(15) . . . . ?
O37 P1 O40 Mo4 64.7(2) . . . . ?
O38 Mo0A O23 Mo2 -57.6(3) . . . . ?
O38 Mo0A O25 Mo5 1.65(15) . . . . ?
O38 Mo5 O4 Mo12 3.61(15) . . . . ?
O38 Mo5 O5 Mo6 -48.9(4) . . . . ?
O38 Mo12 O24 Mo0A 2.19(15) . . . . ?
O38 Mo12 O27 Mo11 -49.5(3) . . . . ?
O38 P1 O37 Mo6 66.0(2) . . . . ?
O38 P1 O37 Mo7 -174.24(15) . . . . ?
O38 P1 O37 Mo8 -54.8(2) . . . . ?
O38 P1 O39 Mo9 -175.03(15) . . . . ?
O38 P1 O39 Mo10 -53.4(2) . . . . ?
O38 P1 O39 Mo11 65.56(19) . . . . ?
O38 P1 O40 Mo1 -174.17(15) . . . . ?
O38 P1 O40 Mo2 65.9(2) . . . . ?
O38 P1 O40 Mo4 -55.3(2) . . . . ?
O39 Mo9 O15 Mo1 -51.8(3) . . . . ?
O39 Mo9 O18 Mo10 3.51(14) . . . . ?
O39 Mo10 O19 Mo11 2.26(15) . . . . ?
O39 Mo10 O21 Mo0A -50.9(3) . . . . ?
O39 Mo11 O16 Mo9 0.39(15) . . . . ?
O39 Mo11 O29 Mo8 -56.0(3) . . . . ?
O39 P1 O37 Mo6 -174.29(15) . . . . ?
O39 P1 O37 Mo7 -54.5(2) . . . . ?
O39 P1 O37 Mo8 64.9(2) . . . . ?
O39 P1 O38 Mo0A 66.1(2) . . . . ?
O39 P1 O38 Mo5 -174.88(15) . . . . ?
O39 P1 O38 Mo12 -54.3(2) . . . . ?
O39 P1 O40 Mo1 66.2(2) . . . . ?
O39 P1 O40 Mo2 -53.7(2) . . . . ?
O39 P1 O40 Mo4 -174.89(15) . . . . ?
O40 Mo1 O12 Mo7 -53.3(4) . . . . ?
O40 Mo1 O31 Mo4 1.63(15) . . . . ?
O40 Mo2 O20 Mo10 -49.9(3) . . . . ?
O40 Mo2 O33 Mo1 2.82(16) . . . . ?
O40 Mo4 O3 Mo5 -52.0(3) . . . . ?
O40 Mo4 O35 Mo2 1.83(15) . . . . ?
O40 P1 O37 Mo6 -54.2(2) . . . . ?
O40 P1 O37 Mo7 65.6(2) . . . . ?
O40 P1 O37 Mo8 -174.92(15) . . . . ?
O40 P1 O38 Mo0A -53.5(2) . . . . ?
O40 P1 O38 Mo5 65.5(2) . . . . ?
O40 P1 O38 Mo12 -173.94(15) . . . . ?
O40 P1 O39 Mo9 -55.3(2) . . . . ?
O40 P1 O39 Mo10 66.39(19) . . . . ?
O40 P1 O39 Mo11 -174.69(14) . . . . ?
Cu1 N4 C10 N2 176.9(3) . . . . ?
Cu1 N5 N6 C12 -178.4(3) . . . . ?
Cu1 N5 C11 N7 178.1(3) . . . . ?
N1 C0AA C2 C3 -78.3(6) . . . . ?
N1 C0AA C2 C4 104.4(5) . . . . ?
N2 C1AA C7 C5 -121.8(5) . . . . ?
N2 C1AA C7 C6 59.6(6) . . . . ?
N3 N4 C10 N2 -1.4(5) . . . . ?
N4 N3 C9 N2 0.9(6) . . . . ?
N5 N6 C12 N7 0.1(5) . . . . ?
N6 N5 C11 N7 -0.8(5) . . . . ?
N7 C13 C14 C15 -25.7(6) . . . . ?
N7 C13 C14 C16 154.1(5) . . . . ?
C0AA C2 C3 C5 -178.1(5) . . . . ?
C0AA C2 C4 C6 178.7(4) . . . . ?
C1AA N2 C9 N3 -179.1(4) . . . . ?
C1AA N2 C10 N4 179.1(4) . . . . ?
C2 C3 C5 C7 0.3(8) . . . . ?
C2 C4 C6 C7 -1.6(7) . . . . ?
C3 C2 C4 C6 1.4(7) . . . . ?
C3 C5 C7 C1AA -179.0(5) . . . . ?
C3 C5 C7 C6 -0.4(8) . . . . ?
C4 C2 C3 C5 -0.8(8) . . . . ?
C4 C6 C7 C1AA 179.5(4) . . . . ?
C4 C6 C7 C5 1.0(7) . . . . ?
C9 N2 C1AA C7 -151.9(5) . . . . ?
C9 N2 C10 N4 1.9(5) . . . . ?
C9 N3 N4 Cu1 -178.2(3) . . . . ?
C9 N3 N4 C10 0.3(5) . . . . ?
C10 N2 C1AA C7 31.4(7) . . . . ?
C10 N2 C9 N3 -1.7(6) . . . . ?
C11 N5 N6 C12 0.5(5) . . . . ?
C11 N7 C12 N6 -0.5(5) . . . . ?
C11 N7 C13 C14 -87.3(5) . . . . ?
C12 N7 C11 N5 0.8(5) . . . . ?
C12 N7 C13 C14 89.4(5) . . . . ?
C13 N7 C11 N5 178.1(4) . . . . ?
C13 N7 C12 N6 -177.8(4) . . . . ?
C13 C14 C15 C18 179.8(4) . . . . ?
C13 C14 C16 C17 -178.8(6) . . . . ?
C14 C15 C18 C19 -1.6(7) . . . . ?
C14 C16 C17 C19 -0.6(10) . . . . ?
C15 C14 C16 C17 1.1(9) . . . . ?
C15 C18 C19 C17 2.1(8) . . . . ?
C15 C18 C19 C20 179.1(4) . . . . ?
C16 C14 C15 C18 0.0(7) . . . . ?
C16 C17 C19 C18 -1.0(9) . . . . ?
C16 C17 C19 C20 -178.0(6) . . . . ?
C17 C19 C20 N8 96.9(6) . . . . ?
C18 C19 C20 N8 -80.0(6) . . . . ?
